data_7228819
loop_
_publ_author_name
'Ohmura, Tetsushi'
'Setoyama, Norihiko'
'Mukae, Yusuke'
'Usuki, Arimitsu'
'Senda, Shunsuke'
'Matsumoto, Tsuyoshi'
'Tatsumi, Kazuyuki'

_publ_section_title
;
 Supramolecular Porphyrin-Based Metal-Organic Frameworks: Cu(II)
 Naphthoate-Cu(II) TetraPyridyl Porphine Structures Exhibiting Selective
 CO2/N2 Separation
;
_journal_name_full CrystEngComm
_journal_paper_doi 10.1039/C7CE01138E
_journal_year 2017
_chemical_formula_moiety 'C48 H44 Cu2 O12'
_chemical_formula_sum 'C48 H44 Cu2 O12'
_chemical_formula_weight 939.96
_chemical_name_systematic CuNaph
_space_group_crystal_system monoclinic
_space_group_IT_number 14
_space_group_name_Hall '-P 2yn'
_space_group_name_H-M_alt 'P 1 21/n 1'
_symmetry_space_group_name_Hall '-P 2yn'
_symmetry_space_group_name_H-M 'P 1 21/n 1'
_atom_sites_solution_hydrogens geom
_atom_sites_solution_primary direct
_atom_sites_solution_secondary difmap
_audit_update_record
;
2017-06-18 deposited with the CCDC.
2017-08-01 downloaded from the CCDC.
;
_cell_angle_alpha 90.0000
_cell_angle_beta 94.416(7)
_cell_angle_gamma 90.0000
_cell_formula_units_Z 2
_cell_length_a 13.918(5)
_cell_length_b 8.908(3)
_cell_length_c 17.689(7)
_cell_measurement_reflns_used 4495
_cell_measurement_temperature 173
_cell_measurement_theta_max 27.48
_cell_measurement_theta_min 3.07
_cell_volume 2186.6(14)
_computing_cell_refinement CrystalClear
_computing_data_collection 'CrystalClear (Rigaku Corp., 2000)'
_computing_data_reduction CrystalClear
_computing_molecular_graphics 'CrystalStructure 4.2'
_computing_publication_material 'CrystalStructure 4.2 (Rigaku, 2015)'
_computing_structure_refinement 'CRYSTALS (Carruthers, et al., 1999)'
_computing_structure_solution 'SIR92 (Altomare, et al., 1994)'
_diffrn_ambient_temperature 173
_diffrn_detector_area_resol_mean 7.314
_diffrn_measured_fraction_theta_full 0.997
_diffrn_measured_fraction_theta_max 0.997
_diffrn_measurement_device_type 'Rigaku Mercury70'
_diffrn_measurement_method \w
_diffrn_radiation_type 'Mo K\a'
_diffrn_radiation_wavelength 0.71070
_diffrn_reflns_av_R_equivalents 0.0268
_diffrn_reflns_limit_h_max 17
_diffrn_reflns_limit_h_min -18
_diffrn_reflns_limit_k_max 11
_diffrn_reflns_limit_k_min -11
_diffrn_reflns_limit_l_max 22
_diffrn_reflns_limit_l_min -20
_diffrn_reflns_number 16776
_diffrn_reflns_theta_full 27.47
_diffrn_reflns_theta_max 27.47
_diffrn_reflns_theta_min 3.251
_diffrn_standards_number 0
_exptl_absorpt_coefficient_mu 1.036
_exptl_absorpt_correction_T_max 0.902
_exptl_absorpt_correction_T_min 0.822
_exptl_absorpt_correction_type multi-scan
_exptl_absorpt_process_details 'REQAB (Rigaku, 1998)'
_exptl_crystal_colour green
_exptl_crystal_density_diffrn 1.428
_exptl_crystal_density_method 'not measured'
_exptl_crystal_description block
_exptl_crystal_F_000 972.00
_exptl_crystal_size_max 0.150
_exptl_crystal_size_mid 0.150
_exptl_crystal_size_min 0.100
_refine_diff_density_max 0.849
_refine_diff_density_min -0.603
_refine_ls_extinction_method none
_refine_ls_goodness_of_fit_ref 1.023
_refine_ls_hydrogen_treatment mixed
_refine_ls_number_parameters 326
_refine_ls_number_reflns 4882
_refine_ls_R_factor_gt 0.0429
_refine_ls_shift/su_max 0.000
_refine_ls_structure_factor_coef F
_refine_ls_weighting_details 'w = 1/[0.0005Fo^2^ + 1.5000\s(Fo^2^) + 0.5000]'
_refine_ls_weighting_scheme calc
_refine_ls_wR_factor_ref 0.0539
_reflns_number_gt 3912
_reflns_number_total 5007
_reflns_threshold_expression F>2.0\s(F)
_cod_data_source_file c7ce01138e2.cif
_cod_data_source_block CuNaph
_cod_original_cell_volume 2186.5(14)
_cod_database_code 7228819

loop_
_space_group_symop_id
_space_group_symop_operation_xyz
1 +X,+Y,+Z
2 1/2-X,1/2+Y,1/2-Z
3 -X,-Y,-Z
4 -1/2+X,-1/2-Y,-1/2+Z

loop_
_atom_site_label
_atom_site_type_symbol
_atom_site_fract_x
_atom_site_fract_y
_atom_site_fract_z
_atom_site_U_iso_or_equiv
_atom_site_adp_type
_atom_site_occupancy
_atom_site_site_symmetry_multiplicity
_atom_site_calc_flag
_atom_site_refinement_flags
Cu(1) Cu 0.46730(2) 0.36482(3) 0.51235(2) 0.02511(8) Uani 1 4 d .
O(1) O 0.58936(12) 0.34463(18) 0.57659(10) 0.0338(5) Uani 1 4 d .
O(2) O 0.64221(12) 0.5780(2) 0.55897(10) 0.0365(5) Uani 1 4 d .
O(3) O 0.40925(13) 0.46655(19) 0.59585(10) 0.0365(5) Uani 1 4 d .
O(4) O 0.46401(12) 0.69841(19) 0.57465(10) 0.0333(5) Uani 1 4 d .
O(5) O 0.41783(18) 0.1512(2) 0.54406(13) 0.0461(6) Uani 1 4 d .
O(6) O 0.6688(2) 0.0576(3) 0.5429(2) 0.0920(10) Uani 1 4 d .
C(1) C 0.65003(17) 0.4494(3) 0.58860(14) 0.0298(6) Uani 1 4 d .
C(2) C 0.73387(18) 0.4171(3) 0.64425(14) 0.0313(6) Uani 1 4 d .
C(3) C 0.7175(2) 0.3302(3) 0.70569(15) 0.0380(7) Uani 1 4 d .
C(4) C 0.7906(2) 0.2989(3) 0.76318(17) 0.0455(8) Uani 1 4 d .
C(5) C 0.8809(2) 0.3535(3) 0.75629(17) 0.0455(8) Uani 1 4 d .
C(6) C 0.90257(19) 0.4397(3) 0.69268(16) 0.0395(7) Uani 1 4 d .
C(7) C 0.9972(2) 0.4916(4) 0.68434(19) 0.0524(9) Uani 1 4 d .
C(8) C 1.0181(2) 0.5714(4) 0.6231(2) 0.0632(11) Uani 1 4 d .
C(9) C 0.9457(2) 0.6056(4) 0.5659(2) 0.0566(10) Uani 1 4 d .
C(10) C 0.8528(2) 0.5593(3) 0.57159(16) 0.0418(8) Uani 1 4 d .
C(11) C 0.82809(17) 0.4749(3) 0.63500(15) 0.0332(7) Uani 1 4 d .
C(12) C 0.41834(17) 0.6048(3) 0.61073(14) 0.0291(6) Uani 1 4 d .
C(13) C 0.36878(18) 0.6613(3) 0.67724(15) 0.0339(7) Uani 1 4 d .
C(14) C 0.2923(2) 0.7550(3) 0.6651(2) 0.0530(9) Uani 1 4 d .
C(15) C 0.2425(3) 0.8047(4) 0.7274(3) 0.0837(15) Uani 1 4 d .
C(16) C 0.2708(4) 0.7625(5) 0.7988(3) 0.0966(18) Uani 1 4 d .
C(17) C 0.3497(4) 0.6674(5) 0.8125(2) 0.0760(13) Uani 1 4 d .
C(18) C 0.3824(7) 0.6153(9) 0.8873(3) 0.146(3) Uani 1 4 d .
C(19) C 0.4550(7) 0.5190(12) 0.8982(4) 0.174(4) Uani 1 4 d .
C(20) C 0.5065(4) 0.4707(7) 0.8381(3) 0.118(2) Uani 1 4 d .
C(21) C 0.4803(2) 0.5175(4) 0.7664(2) 0.0633(11) Uani 1 4 d .
C(22) C 0.4007(2) 0.6148(3) 0.75171(16) 0.0447(8) Uani 1 4 d .
C(23) C 0.4364(3) 0.0885(4) 0.6169(2) 0.0517(10) Uani 1 4 d .
C(24) C 0.7611(3) 0.0412(5) 0.5733(3) 0.0633(12) Uani 1 4 d .
H(1) H 0.65365 0.28879 0.70983 0.0453 Uiso 1 4 calc R
H(2) H 0.7768 0.23932 0.80696 0.0539 Uiso 1 4 calc R
H(3) H 0.93133 0.33278 0.79583 0.0534 Uiso 1 4 calc R
H(4) H 1.04793 0.46913 0.7234 0.0621 Uiso 1 4 calc R
H(5) H 1.08352 0.60567 0.61848 0.0755 Uiso 1 4 calc R
H(6) H 0.96177 0.66265 0.5219 0.0681 Uiso 1 4 calc R
H(7) H 0.80356 0.58448 0.53183 0.0497 Uiso 1 4 calc R
H(8) H 0.27234 0.78714 0.61511 0.0649 Uiso 1 4 calc R
H(9) H 0.18818 0.8687 0.71869 0.1041 Uiso 1 4 calc R
H(10) H 0.23696 0.79775 0.83996 0.1209 Uiso 1 4 calc R
H(11) H 0.35135 0.65061 0.9299 0.1765 Uiso 1 4 calc R
H(12) H 0.47232 0.48212 0.94783 0.2045 Uiso 1 4 calc R
H(13) H 0.5599 0.40505 0.84726 0.1382 Uiso 1 4 calc R
H(14) H 0.51576 0.48469 0.72567 0.0744 Uiso 1 4 calc R
H(15) H 0.458(3) 0.159(5) 0.653(2) 0.084(14) Uiso 1 4 d .
H(16) H 0.385(3) 0.048(5) 0.636(2) 0.090(13) Uiso 1 4 d .
H(17) H 0.481(3) 0.006(5) 0.611(2) 0.087(13) Uiso 1 4 d .
H(18) H 0.399(2) 0.102(4) 0.5184(18) 0.043(11) Uiso 1 4 d .
H(19) H 0.776(3) 0.065(6) 0.631(3) 0.128(18) Uiso 1 4 d .
H(20) H 0.803(4) 0.122(6) 0.549(3) 0.14(2) Uiso 1 4 d .
H(21) H 0.774(3) -0.060(5) 0.560(2) 0.080(12) Uiso 1 4 d .
H(22) H 0.646(3) 0.135(4) 0.5506(19) 0.056(11) Uiso 1 4 d .

loop_
_atom_site_aniso_label
_atom_site_aniso_U_11
_atom_site_aniso_U_22
_atom_site_aniso_U_33
_atom_site_aniso_U_12
_atom_site_aniso_U_13
_atom_site_aniso_U_23
Cu(1) 0.02689(17) 0.01797(15) 0.03053(17) -0.00059(11) 0.00250(11) 0.00211(12)
O(1) 0.0334(9) 0.0268(9) 0.0398(10) -0.0014(7) -0.0059(8) 0.0035(8)
O(2) 0.0325(9) 0.0281(9) 0.0471(11) -0.0013(8) -0.0077(8) 0.0052(8)
O(3) 0.0450(11) 0.0222(9) 0.0441(11) -0.0016(8) 0.0158(9) -0.0002(8)
O(4) 0.0406(10) 0.0265(9) 0.0342(10) -0.0034(8) 0.0115(8) 0.0000(8)
O(5) 0.0702(15) 0.0271(11) 0.0398(12) -0.0155(10) -0.0033(11) 0.0065(10)
O(6) 0.0676(17) 0.0400(14) 0.160(3) 0.0229(13) -0.0475(18) -0.0433(17)
C(1) 0.0296(12) 0.0272(13) 0.0327(13) 0.0042(10) 0.0024(10) -0.0016(10)
C(2) 0.0344(13) 0.0240(12) 0.0347(14) 0.0056(11) -0.0026(11) -0.0038(11)
C(3) 0.0405(15) 0.0342(14) 0.0386(15) 0.0035(12) -0.0011(12) 0.0017(12)
C(4) 0.0564(19) 0.0380(16) 0.0405(16) 0.0063(14) -0.0064(13) 0.0063(13)
C(5) 0.0515(18) 0.0393(16) 0.0427(16) 0.0148(14) -0.0161(13) -0.0062(13)
C(6) 0.0347(14) 0.0332(14) 0.0488(16) 0.0090(12) -0.0078(12) -0.0126(13)
C(7) 0.0365(15) 0.058(2) 0.061(2) 0.0047(15) -0.0082(14) -0.0133(17)
C(8) 0.0308(16) 0.068(2) 0.090(3) -0.0055(16) -0.0001(17) -0.012(2)
C(9) 0.0420(17) 0.063(2) 0.065(2) -0.0042(16) 0.0094(16) 0.0058(18)
C(10) 0.0350(14) 0.0427(16) 0.0468(16) 0.0013(12) -0.0010(12) -0.0024(13)
C(11) 0.0325(13) 0.0281(13) 0.0380(14) 0.0054(11) -0.0029(11) -0.0078(11)
C(12) 0.0278(12) 0.0284(13) 0.0311(13) 0.0028(10) 0.0019(10) 0.0013(10)
C(13) 0.0339(13) 0.0263(13) 0.0432(15) -0.0070(11) 0.0141(12) -0.0035(11)
C(14) 0.0512(18) 0.0349(16) 0.076(2) 0.0079(14) 0.0252(17) 0.0016(16)
C(15) 0.074(3) 0.0397(19) 0.147(4) 0.0013(19) 0.069(3) -0.016(2)
C(16) 0.137(4) 0.062(3) 0.103(4) -0.046(3) 0.091(3) -0.046(3)
C(17) 0.116(4) 0.068(3) 0.049(2) -0.047(3) 0.037(2) -0.0287(18)
C(18) 0.248(10) 0.158(7) 0.035(3) -0.103(6) 0.038(4) -0.028(3)
C(19) 0.249(10) 0.217(11) 0.045(3) -0.104(8) -0.052(5) 0.026(5)
C(20) 0.118(4) 0.155(5) 0.072(3) -0.039(4) -0.052(3) 0.043(3)
C(21) 0.057(2) 0.072(2) 0.057(2) -0.0243(19) -0.0188(16) 0.0157(18)
C(22) 0.0546(18) 0.0434(17) 0.0366(15) -0.0257(14) 0.0069(13) -0.0069(13)
C(23) 0.065(2) 0.0388(17) 0.052(2) -0.0037(17) 0.0131(18) 0.0172(16)
C(24) 0.066(2) 0.057(2) 0.066(2) 0.015(2) -0.0028(19) -0.011(2)

loop_
_atom_type_symbol
_atom_type_description
_atom_type_scat_dispersion_real
_atom_type_scat_dispersion_imag
_atom_type_scat_source
C C 0.0033 0.0016
;
International Tables for Crystallography
(Vol. C, Tables 4.2.6.8 and 6.1.1.4)
;
H H 0.0000 0.0000
;
International Tables for Crystallography
(Vol. C, Table 6.1.1.4)
;
O O 0.0106 0.0060
;
International Tables for Crystallography
(Vol. C, Tables 4.2.6.8 and 6.1.1.4)
;
Cu Cu 0.3201 1.2651
;
International Tables for Crystallography
(Vol. C, Tables 4.2.6.8 and 6.1.1.4)
;

loop_
_geom_angle_atom_site_label_1
_geom_angle_atom_site_label_2
_geom_angle_atom_site_label_3
_geom_angle
_geom_angle_publ_flag
_geom_angle_site_symmetry_1
_geom_angle_site_symmetry_3
Cu(1) Cu(1) O(1) 83.42(5) yes 3_666 .
Cu(1) Cu(1) O(2) 85.26(6) yes 3_666 3_666
Cu(1) Cu(1) O(3) 82.50(6) yes 3_666 .
Cu(1) Cu(1) O(4) 86.36(5) yes 3_666 3_666
Cu(1) Cu(1) O(5) 174.21(6) yes 3_666 .
O(1) Cu(1) O(2) 168.44(7) yes . 3_666
O(1) Cu(1) O(3) 89.70(8) yes . .
O(1) Cu(1) O(4) 88.60(8) yes . 3_666
O(1) Cu(1) O(5) 92.79(8) yes . .
O(2) Cu(1) O(3) 91.12(8) yes 3_666 .
O(2) Cu(1) O(4) 88.37(8) yes 3_666 3_666
O(2) Cu(1) O(5) 98.68(8) yes 3_666 .
O(3) Cu(1) O(4) 168.85(7) yes . 3_666
O(3) Cu(1) O(5) 93.13(9) yes . .
O(4) Cu(1) O(5) 97.96(8) yes 3_666 .
Cu(1) O(1) C(1) 124.19(15) yes . .
Cu(1) O(2) C(1) 122.61(15) yes 3_666 .
Cu(1) O(3) C(12) 124.56(17) yes . .
Cu(1) O(4) C(12) 120.47(16) yes 3_666 .
Cu(1) O(5) C(23) 124.0(2) yes . .
O(1) C(1) O(2) 124.4(2) yes . .
O(1) C(1) C(2) 116.4(2) yes . .
O(2) C(1) C(2) 119.1(2) yes . .
C(1) C(2) C(3) 117.6(2) yes . .
C(1) C(2) C(11) 122.1(2) yes . .
C(3) C(2) C(11) 120.3(2) yes . .
C(2) C(3) C(4) 122.0(3) yes . .
C(3) C(4) C(5) 119.0(3) yes . .
C(4) C(5) C(6) 121.4(3) yes . .
C(5) C(6) C(7) 121.2(3) yes . .
C(5) C(6) C(11) 119.9(2) yes . .
C(7) C(6) C(11) 118.9(3) yes . .
C(6) C(7) C(8) 121.1(3) yes . .
C(7) C(8) C(9) 120.4(3) yes . .
C(8) C(9) C(10) 120.7(3) yes . .
C(9) C(10) C(11) 120.5(3) yes . .
C(2) C(11) C(6) 117.4(2) yes . .
C(2) C(11) C(10) 124.3(2) yes . .
C(6) C(11) C(10) 118.3(2) yes . .
O(3) C(12) O(4) 126.1(2) yes . .
O(3) C(12) C(13) 116.5(2) yes . .
O(4) C(12) C(13) 117.4(2) yes . .
C(12) C(13) C(14) 119.1(3) yes . .
C(12) C(13) C(22) 120.1(2) yes . .
C(14) C(13) C(22) 120.8(3) yes . .
C(13) C(14) C(15) 119.6(3) yes . .
C(14) C(15) C(16) 121.1(4) yes . .
C(15) C(16) C(17) 120.2(5) yes . .
C(16) C(17) C(18) 123.0(5) yes . .
C(16) C(17) C(22) 120.3(4) yes . .
C(18) C(17) C(22) 116.8(5) yes . .
C(17) C(18) C(19) 121.6(6) yes . .
C(18) C(19) C(20) 121.2(6) yes . .
C(19) C(20) C(21) 120.1(6) yes . .
C(20) C(21) C(22) 120.6(4) yes . .
C(13) C(22) C(17) 118.1(3) yes . .
C(13) C(22) C(21) 122.3(3) yes . .
C(17) C(22) C(21) 119.7(3) yes . .
Cu(1) O(5) H(18) 122(3) no . .
C(23) O(5) H(18) 113(3) no . .
C(24) O(6) H(22) 115(3) no . .
C(2) C(3) H(1) 118.993 no . .
C(4) C(3) H(1) 119.004 no . .
C(3) C(4) H(2) 120.514 no . .
C(5) C(4) H(2) 120.511 no . .
C(4) C(5) H(3) 119.313 no . .
C(6) C(5) H(3) 119.317 no . .
C(6) C(7) H(4) 119.425 no . .
C(8) C(7) H(4) 119.435 no . .
C(7) C(8) H(5) 119.778 no . .
C(9) C(8) H(5) 119.786 no . .
C(8) C(9) H(6) 119.641 no . .
C(10) C(9) H(6) 119.639 no . .
C(9) C(10) H(7) 119.747 no . .
C(11) C(10) H(7) 119.747 no . .
C(13) C(14) H(8) 120.212 no . .
C(15) C(14) H(8) 120.231 no . .
C(14) C(15) H(9) 119.438 no . .
C(16) C(15) H(9) 119.458 no . .
C(15) C(16) H(10) 119.914 no . .
C(17) C(16) H(10) 119.916 no . .
C(17) C(18) H(11) 119.328 no . .
C(19) C(18) H(11) 119.093 no . .
C(18) C(19) H(12) 119.518 no . .
C(20) C(19) H(12) 119.294 no . .
C(19) C(20) H(13) 120.058 no . .
C(21) C(20) H(13) 119.865 no . .
C(20) C(21) H(14) 119.749 no . .
C(22) C(21) H(14) 119.639 no . .
O(5) C(23) H(15) 113(3) no . .
O(5) C(23) H(16) 114(3) no . .
O(5) C(23) H(17) 106(2) no . .
H(15) C(23) H(16) 104(4) no . .
H(15) C(23) H(17) 114(3) no . .
H(16) C(23) H(17) 106(4) no . .
O(6) C(24) H(19) 118(3) no . .
O(6) C(24) H(20) 107(3) no . .
O(6) C(24) H(21) 101(2) no . .
H(19) C(24) H(20) 101(4) no . .
H(19) C(24) H(21) 114(4) no . .
H(20) C(24) H(21) 116(4) no . .

loop_
_geom_bond_atom_site_label_1
_geom_bond_atom_site_label_2
_geom_bond_distance
_geom_bond_publ_flag
_geom_bond_site_symmetry_2
Cu(1) Cu(1) 2.6231(9) yes 3_666
Cu(1) O(1) 1.9780(18) yes .
Cu(1) O(2) 1.9692(18) yes 3_666
Cu(1) O(3) 1.9594(19) yes .
Cu(1) O(4) 1.9560(19) yes 3_666
Cu(1) O(5) 2.114(2) yes .
O(1) C(1) 1.265(3) yes .
O(2) C(1) 1.261(3) yes .
O(3) C(12) 1.264(3) yes .
O(4) C(12) 1.253(3) yes .
O(5) C(23) 1.409(4) yes .
O(6) C(24) 1.362(5) yes .
C(1) C(2) 1.495(3) yes .
C(2) C(3) 1.368(4) yes .
C(2) C(11) 1.430(4) yes .
C(3) C(4) 1.410(4) yes .
C(4) C(5) 1.361(4) yes .
C(5) C(6) 1.414(4) yes .
C(6) C(7) 1.414(4) yes .
C(6) C(11) 1.432(4) yes .
C(7) C(8) 1.346(5) yes .
C(8) C(9) 1.405(5) yes .
C(9) C(10) 1.368(4) yes .
C(10) C(11) 1.414(4) yes .
C(12) C(13) 1.496(4) yes .
C(13) C(14) 1.356(4) yes .
C(13) C(22) 1.419(4) yes .
C(14) C(15) 1.418(6) yes .
C(15) C(16) 1.348(7) yes .
C(16) C(17) 1.393(7) yes .
C(17) C(18) 1.442(7) yes .
C(17) C(22) 1.414(5) yes .
C(18) C(19) 1.329(13) yes .
C(19) C(20) 1.395(10) yes .
C(20) C(21) 1.358(6) yes .
C(21) C(22) 1.415(5) yes .
O(5) H(18) 0.67(3) no .
O(6) H(22) 0.77(4) no .
C(3) H(1) 0.970 no .
C(4) H(2) 0.970 no .
C(5) H(3) 0.970 no .
C(7) H(4) 0.970 no .
C(8) H(5) 0.970 no .
C(9) H(6) 0.970 no .
C(10) H(7) 0.970 no .
C(14) H(8) 0.950 no .
C(15) H(9) 0.950 no .
C(16) H(10) 0.950 no .
C(18) H(11) 0.950 no .
C(19) H(12) 0.950 no .
C(20) H(13) 0.950 no .
C(21) H(14) 0.950 no .
C(23) H(15) 0.94(4) no .
C(23) H(16) 0.89(4) no .
C(23) H(17) 0.98(4) no .
C(24) H(19) 1.05(5) no .
C(24) H(20) 1.04(6) no .
C(24) H(21) 0.95(5) no .

loop_
_geom_contact_atom_site_label_1
_geom_contact_atom_site_label_2
_geom_contact_distance
_geom_contact_publ_flag
_geom_contact_site_symmetry_2
O(1) O(6) 2.866(3) no .
O(4) O(6) 3.445(3) no 3_666
O(4) C(23) 3.581(4) no 1_565
O(5) O(6) 3.593(4) no .
O(5) O(6) 2.645(4) no 3_656
O(5) C(24) 3.557(5) no 3_656
O(6) O(1) 2.866(3) no .
O(6) O(4) 3.445(3) no 3_666
O(6) O(5) 3.593(4) no .
O(6) O(5) 2.645(4) no 3_656
O(6) C(1) 3.596(4) no .
O(6) C(23) 3.592(5) no .
O(6) C(23) 3.345(5) no 3_656
C(1) O(6) 3.596(4) no .
C(3) C(24) 3.563(5) no .
C(7) C(17) 3.587(6) no 2_646
C(9) C(9) 3.436(5) no 3_766
C(15) C(17) 3.528(6) no 2_556
C(15) C(22) 3.443(5) no 2_556
C(17) C(7) 3.587(6) no 2_656
C(17) C(15) 3.528(6) no 2_546
C(20) C(24) 3.540(7) no 2_656
C(22) C(15) 3.443(5) no 2_546
C(23) O(4) 3.581(4) no 1_545
C(23) O(6) 3.592(5) no .
C(23) O(6) 3.345(5) no 3_656
C(24) O(5) 3.557(5) no 3_656
C(24) C(3) 3.563(5) no .
C(24) C(20) 3.540(7) no 2_646
Cu(1) H(22) 3.25(3) no .
O(1) H(22) 2.09(4) no .
O(2) H(2) 2.9236 no 2_656
O(3) H(10) 2.8368 no 2_546
O(4) H(3) 2.8791 no 2_656
O(4) H(16) 3.50(4) no 1_565
O(4) H(17) 2.82(4) no 1_565
O(4) H(22) 2.99(3) no 3_666
O(5) H(10) 3.3517 no 2_546
O(5) H(17) 3.47(4) no 3_656
O(5) H(21) 3.22(4) no 3_656
O(5) H(22) 3.17(4) no .
O(5) H(22) 3.14(3) no 3_656
O(6) H(8) 3.2786 no 3_666
O(6) H(16) 3.33(4) no 3_656
O(6) H(17) 2.99(4) no .
O(6) H(17) 3.35(4) no 3_656
O(6) H(18) 1.99(3) no 3_656
C(1) H(2) 3.2910 no 2_656
C(1) H(22) 2.88(3) no .
C(2) H(2) 3.0043 no 2_656
C(2) H(19) 3.20(5) no .
C(2) H(20) 3.30(6) no .
C(2) H(22) 3.20(3) no .
C(3) H(19) 2.85(5) no .
C(3) H(19) 3.56(5) no 2_656
C(3) H(22) 3.34(3) no .
C(4) H(19) 3.12(5) no .
C(4) H(19) 3.20(5) no 2_656
C(4) H(21) 3.55(4) no 2_656
C(5) H(14) 3.5907 no 2_646
C(5) H(17) 3.22(4) no 2_656
C(5) H(19) 3.60(5) no 2_656
C(7) H(15) 3.25(4) no 2_656
C(7) H(16) 3.50(4) no 2_656
C(8) H(6) 3.3344 no 3_766
C(8) H(13) 3.2205 no 2_656
C(9) H(6) 3.1764 no 3_766
C(9) H(11) 3.4266 no 4_675
C(9) H(12) 3.5570 no 2_656
C(9) H(13) 3.0819 no 2_656
C(10) H(2) 3.3225 no 2_656
C(10) H(11) 3.5989 no 4_675
C(10) H(13) 3.5713 no 2_656
C(10) H(21) 3.57(5) no 1_565
C(11) H(2) 2.9939 no 2_656
C(11) H(20) 3.50(6) no .
C(12) H(3) 3.2713 no 2_656
C(13) H(3) 3.1774 no 2_656
C(13) H(4) 3.4114 no 2_656
C(13) H(9) 3.3220 no 2_546
C(13) H(10) 3.5606 no 2_546
C(13) H(16) 3.53(4) no 1_565
C(14) H(4) 3.4348 no 2_656
C(14) H(5) 3.2445 no 1_455
C(14) H(16) 2.97(4) no 1_565
C(15) H(4) 3.3199 no 2_656
C(15) H(5) 3.3308 no 1_455
C(15) H(16) 3.43(4) no 1_565
C(16) H(4) 3.1714 no 2_656
C(16) H(9) 3.5714 no 2_546
C(16) H(15) 3.48(4) no 2_556
C(16) H(16) 3.17(4) no 2_556
C(17) H(4) 3.1302 no 2_656
C(17) H(9) 2.7601 no 2_546
C(18) H(6) 3.2239 no 4_576
C(18) H(9) 3.0040 no 2_546
C(18) H(12) 3.5263 no 3_667
C(18) H(21) 3.54(4) no 4_566
C(19) H(6) 3.5786 no 4_576
C(19) H(9) 3.0672 no 2_546
C(19) H(12) 2.8305 no 3_667
C(19) H(20) 3.55(5) no 2_656
C(20) H(5) 3.5889 no 2_646
C(20) H(9) 2.9592 no 2_546
C(20) H(19) 3.15(5) no 2_656
C(20) H(20) 3.47(5) no 2_656
C(20) H(21) 3.44(4) no 2_656
C(21) H(3) 3.2893 no 2_656
C(21) H(9) 2.7242 no 2_546
C(22) H(3) 3.2012 no 2_656
C(22) H(4) 3.2587 no 2_656
C(22) H(9) 2.5903 no 2_546
C(23) H(3) 3.2445 no 2_646
C(23) H(4) 3.0113 no 2_646
C(23) H(8) 3.5231 no 1_545
C(23) H(10) 3.1878 no 2_546
C(23) H(22) 3.25(4) no .
C(24) H(2) 3.4885 no 2_646
C(24) H(11) 3.3795 no 4_665
C(24) H(13) 3.0188 no 2_646
C(24) H(18) 2.95(3) no 3_656
H(1) H(19) 3.0263 no .
H(1) H(22) 3.1271 no .
H(2) O(2) 2.9236 no 2_646
H(2) C(1) 3.2910 no 2_646
H(2) C(2) 3.0043 no 2_646
H(2) C(10) 3.3225 no 2_646
H(2) C(11) 2.9939 no 2_646
H(2) C(24) 3.4885 no 2_656
H(2) H(7) 3.4316 no 2_646
H(2) H(19) 3.4749 no .
H(2) H(19) 3.2067 no 2_656
H(2) H(21) 3.0837 no 2_656
H(3) O(4) 2.8791 no 2_646
H(3) C(12) 3.2713 no 2_646
H(3) C(13) 3.1774 no 2_646
H(3) C(21) 3.2893 no 2_646
H(3) C(22) 3.2012 no 2_646
H(3) C(23) 3.2445 no 2_656
H(3) H(14) 3.2163 no 2_646
H(3) H(15) 3.3801 no 2_656
H(3) H(16) 3.3454 no 2_656
H(3) H(17) 2.5044 no 2_656
H(4) C(13) 3.4114 no 2_646
H(4) C(14) 3.4348 no 2_646
H(4) C(15) 3.3199 no 2_646
H(4) C(16) 3.1714 no 2_646
H(4) C(17) 3.1302 no 2_646
H(4) C(22) 3.2587 no 2_646
H(4) C(23) 3.0113 no 2_656
H(4) H(15) 2.7675 no 2_656
H(4) H(16) 2.6802 no 2_656
H(4) H(17) 3.0066 no 2_656
H(5) C(14) 3.2445 no 1_655
H(5) C(15) 3.3308 no 1_655
H(5) C(20) 3.5889 no 2_656
H(5) H(6) 3.4692 no 3_766
H(5) H(8) 3.0899 no 1_655
H(5) H(9) 3.2181 no 1_655
H(5) H(13) 3.4132 no 2_656
H(6) C(8) 3.3344 no 3_766
H(6) C(9) 3.1764 no 3_766
H(6) C(18) 3.2239 no 4_675
H(6) C(19) 3.5786 no 4_675
H(6) H(5) 3.4692 no 3_766
H(6) H(6) 3.2026 no 3_766
H(6) H(11) 2.7188 no 4_675
H(6) H(12) 3.0251 no 2_656
H(6) H(12) 3.4323 no 4_675
H(6) H(13) 3.1964 no 2_656
H(7) H(2) 3.4316 no 2_656
H(7) H(11) 3.0735 no 4_675
H(7) H(21) 3.2351 no 1_565
H(8) O(6) 3.2786 no 3_666
H(8) C(23) 3.5231 no 1_565
H(8) H(5) 3.0899 no 1_455
H(8) H(16) 2.8116 no 1_565
H(8) H(17) 3.5041 no 1_565
H(8) H(20) 3.1111 no 3_666
H(8) H(22) 3.3021 no 3_666
H(9) C(13) 3.3220 no 2_556
H(9) C(16) 3.5714 no 2_556
H(9) C(17) 2.7601 no 2_556
H(9) C(18) 3.0040 no 2_556
H(9) C(19) 3.0672 no 2_556
H(9) C(20) 2.9592 no 2_556
H(9) C(21) 2.7242 no 2_556
H(9) C(22) 2.5903 no 2_556
H(9) H(5) 3.2181 no 1_455
H(9) H(13) 3.5731 no 2_556
H(9) H(14) 3.2440 no 2_556
H(9) H(16) 3.5775 no 1_565
H(10) O(3) 2.8368 no 2_556
H(10) O(5) 3.3517 no 2_556
H(10) C(13) 3.5606 no 2_556
H(10) C(23) 3.1878 no 2_556
H(10) H(15) 2.9932 no 2_556
H(10) H(16) 2.8487 no 2_556
H(11) C(9) 3.4266 no 4_576
H(11) C(10) 3.5989 no 4_576
H(11) C(24) 3.3795 no 4_566
H(11) H(6) 2.7188 no 4_576
H(11) H(7) 3.0735 no 4_576
H(11) H(12) 3.3587 no 3_667
H(11) H(16) 3.5244 no 2_556
H(11) H(20) 3.3181 no 4_566
H(11) H(21) 2.7319 no 4_566
H(12) C(9) 3.5570 no 2_646
H(12) C(18) 3.5263 no 3_667
H(12) C(19) 2.8305 no 3_667
H(12) H(6) 3.0251 no 2_646
H(12) H(6) 3.4323 no 4_576
H(12) H(11) 3.3587 no 3_667
H(12) H(12) 1.9704 no 3_667
H(12) H(20) 3.3684 no 2_656
H(12) H(20) 3.2067 no 4_566
H(12) H(21) 3.5663 no 2_656
H(12) H(21) 3.5878 no 4_566
H(13) C(8) 3.2205 no 2_646
H(13) C(9) 3.0819 no 2_646
H(13) C(10) 3.5713 no 2_646
H(13) C(24) 3.0188 no 2_656
H(13) H(5) 3.4132 no 2_646
H(13) H(6) 3.1964 no 2_646
H(13) H(9) 3.5731 no 2_546
H(13) H(19) 2.6981 no 2_656
H(13) H(20) 3.2006 no 2_656
H(13) H(21) 2.7529 no 2_656
H(14) C(5) 3.5907 no 2_656
H(14) H(3) 3.2163 no 2_656
H(14) H(9) 3.2440 no 2_546
H(15) C(7) 3.25(4) no 2_646
H(15) C(16) 3.48(4) no 2_546
H(15) H(3) 3.3801 no 2_646
H(15) H(4) 2.7675 no 2_646
H(15) H(10) 2.9932 no 2_546
H(15) H(22) 3.30(5) no .
H(16) O(4) 3.50(4) no 1_545
H(16) O(6) 3.33(4) no 3_656
H(16) C(7) 3.50(4) no 2_646
H(16) C(13) 3.53(4) no 1_545
H(16) C(14) 2.97(4) no 1_545
H(16) C(15) 3.43(4) no 1_545
H(16) C(16) 3.17(4) no 2_546
H(16) H(3) 3.3454 no 2_646
H(16) H(4) 2.6802 no 2_646
H(16) H(8) 2.8116 no 1_545
H(16) H(9) 3.5775 no 1_545
H(16) H(10) 2.8487 no 2_546
H(16) H(11) 3.5244 no 2_546
H(17) O(4) 2.82(4) no 1_545
H(17) O(5) 3.47(4) no 3_656
H(17) O(6) 2.99(4) no .
H(17) O(6) 3.35(4) no 3_656
H(17) C(5) 3.22(4) no 2_646
H(17) H(3) 2.5044 no 2_646
H(17) H(4) 3.0066 no 2_646
H(17) H(8) 3.5041 no 1_545
H(17) H(18) 3.08(5) no 3_656
H(17) H(22) 2.84(5) no .
H(17) H(22) 3.47(5) no 3_656
H(18) O(6) 1.99(3) no 3_656
H(18) C(24) 2.95(3) no 3_656
H(18) H(17) 3.08(5) no 3_656
H(18) H(18) 3.44(5) no 3_656
H(18) H(20) 3.58(6) no 3_656
H(18) H(21) 2.71(5) no 3_656
H(18) H(22) 3.44(5) no .
H(18) H(22) 2.49(5) no 3_656
H(19) C(2) 3.20(5) no .
H(19) C(3) 2.85(5) no .
H(19) C(3) 3.56(5) no 2_646
H(19) C(4) 3.12(5) no .
H(19) C(4) 3.20(5) no 2_646
H(19) C(5) 3.60(5) no 2_646
H(19) C(20) 3.15(5) no 2_646
H(19) H(1) 3.0263 no .
H(19) H(2) 3.4749 no .
H(19) H(2) 3.2067 no 2_646
H(19) H(13) 2.6981 no 2_646
H(20) C(2) 3.30(6) no .
H(20) C(11) 3.50(6) no .
H(20) C(19) 3.55(5) no 2_646
H(20) C(20) 3.47(5) no 2_646
H(20) H(8) 3.1111 no 3_666
H(20) H(11) 3.3181 no 4_665
H(20) H(12) 3.3684 no 2_646
H(20) H(12) 3.2067 no 4_665
H(20) H(13) 3.2006 no 2_646
H(20) H(18) 3.58(6) no 3_656
H(21) O(5) 3.22(4) no 3_656
H(21) C(4) 3.55(4) no 2_646
H(21) C(10) 3.57(5) no 1_545
H(21) C(18) 3.54(4) no 4_665
H(21) C(20) 3.44(4) no 2_646
H(21) H(2) 3.0837 no 2_646
H(21) H(7) 3.2351 no 1_545
H(21) H(11) 2.7319 no 4_665
H(21) H(12) 3.5663 no 2_646
H(21) H(12) 3.5878 no 4_665
H(21) H(13) 2.7529 no 2_646
H(21) H(18) 2.71(5) no 3_656
H(22) Cu(1) 3.25(3) no .
H(22) O(1) 2.09(4) no .
H(22) O(4) 2.99(3) no 3_666
H(22) O(5) 3.17(4) no .
H(22) O(5) 3.14(3) no 3_656
H(22) C(1) 2.88(3) no .
H(22) C(2) 3.20(3) no .
H(22) C(3) 3.34(3) no .
H(22) C(23) 3.25(4) no .
H(22) H(1) 3.1271 no .
H(22) H(8) 3.3021 no 3_666
H(22) H(15) 3.30(5) no .
H(22) H(17) 2.84(5) no .
H(22) H(17) 3.47(5) no 3_656
H(22) H(18) 3.44(5) no .
H(22) H(18) 2.49(5) no 3_656

loop_
_geom_hbond_atom_site_label_D
_geom_hbond_atom_site_label_H
_geom_hbond_atom_site_label_A
_geom_hbond_site_symmetry_A
_geom_hbond_distance_DA
_geom_hbond_distance_DH
_geom_hbond_distance_HA
_geom_hbond_angle_DHA
_geom_hbond_publ_flag
O(5) H(18) O(6) 3_656 2.645(4) 0.67(3) 1.99(3) 170(4) no
O(6) H(22) O(1) . 2.866(3) 0.77(4) 2.09(4) 177(3) no

loop_
_geom_torsion_atom_site_label_1
_geom_torsion_atom_site_label_2
_geom_torsion_atom_site_label_3
_geom_torsion_atom_site_label_4
_geom_torsion
_geom_torsion_publ_flag
_geom_torsion_site_symmetry_1
_geom_torsion_site_symmetry_3
_geom_torsion_site_symmetry_4
Cu(1) Cu(1) O(1) C(1) 3.36(13) no 3_666 . .
O(1) Cu(1) Cu(1) O(1) 180.00(5) no . 3_666 3_666
O(1) Cu(1) Cu(1) O(2) -2.33(5) no . 3_666 .
O(1) Cu(1) Cu(1) O(3) 89.43(6) no . 3_666 3_666
O(1) Cu(1) Cu(1) O(4) -90.99(6) no . 3_666 .
Cu(1) Cu(1) O(2) C(1) -2.28(13) no 3_666 3_666 3_666
O(2) Cu(1) Cu(1) O(1) 2.33(5) no 3_666 3_666 3_666
O(2) Cu(1) Cu(1) O(2) -180.00(5) no 3_666 3_666 .
O(2) Cu(1) Cu(1) O(3) -88.24(6) no 3_666 3_666 3_666
O(2) Cu(1) Cu(1) O(4) 91.34(6) no 3_666 3_666 .
Cu(1) Cu(1) O(3) C(12) -0.09(12) no 3_666 . .
O(3) Cu(1) Cu(1) O(1) -89.43(6) no . 3_666 3_666
O(3) Cu(1) Cu(1) O(2) 88.24(6) no . 3_666 .
O(3) Cu(1) Cu(1) O(3) 180.00(5) no . 3_666 3_666
O(3) Cu(1) Cu(1) O(4) -0.42(5) no . 3_666 .
Cu(1) Cu(1) O(4) C(12) -1.08(11) no 3_666 3_666 3_666
O(4) Cu(1) Cu(1) O(1) 90.99(6) no 3_666 3_666 3_666
O(4) Cu(1) Cu(1) O(2) -91.34(6) no 3_666 3_666 .
O(4) Cu(1) Cu(1) O(3) 0.42(5) no 3_666 3_666 3_666
O(4) Cu(1) Cu(1) O(4) -180.00(5) no 3_666 3_666 .
O(1) Cu(1) O(3) C(12) 83.31(14) no . . .
O(3) Cu(1) O(1) C(1) -79.12(14) no . . .
O(1) Cu(1) O(4) C(12) -84.57(13) no . 3_666 3_666
O(4) Cu(1) O(1) C(1) 89.85(14) no 3_666 . .
O(1) Cu(1) O(5) C(23) 35.17(18) no . . .
O(5) Cu(1) O(1) C(1) -172.24(15) no . . .
O(2) Cu(1) O(3) C(12) -85.16(14) no 3_666 . .
O(3) Cu(1) O(2) C(1) 80.09(14) no . 3_666 3_666
O(2) Cu(1) O(4) C(12) 84.27(13) no 3_666 3_666 3_666
O(4) Cu(1) O(2) C(1) -88.76(14) no 3_666 3_666 3_666
O(2) Cu(1) O(5) C(23) -146.30(17) no 3_666 . .
O(5) Cu(1) O(2) C(1) 173.43(14) no . 3_666 3_666
O(3) Cu(1) O(5) C(23) -54.68(18) no . . .
O(5) Cu(1) O(3) C(12) 176.09(14) no . . .
O(4) Cu(1) O(5) C(23) 124.15(17) no 3_666 . .
O(5) Cu(1) O(4) C(12) -177.19(13) no . 3_666 3_666
Cu(1) O(1) C(1) O(2) -2.8(3) no . . .
Cu(1) O(1) C(1) C(2) 174.72(12) no . . .
Cu(1) O(2) C(1) O(1) -0.5(3) no 3_666 . .
Cu(1) O(2) C(1) C(2) -177.93(12) no 3_666 . .
Cu(1) O(3) C(12) O(4) 1.0(3) no . . .
Cu(1) O(3) C(12) C(13) -179.70(11) no . . .
Cu(1) O(4) C(12) O(3) -1.6(3) no 3_666 . .
Cu(1) O(4) C(12) C(13) 179.17(11) no 3_666 . .
O(1) C(1) C(2) C(3) -36.3(3) no . . .
O(1) C(1) C(2) C(11) 144.3(2) no . . .
O(2) C(1) C(2) C(3) 141.4(2) no . . .
O(2) C(1) C(2) C(11) -38.1(3) no . . .
C(1) C(2) C(3) C(4) -177.0(2) no . . .
C(1) C(2) C(11) C(6) 178.6(2) no . . .
C(1) C(2) C(11) C(10) -3.8(4) no . . .
C(3) C(2) C(11) C(6) -0.9(4) no . . .
C(3) C(2) C(11) C(10) 176.7(2) no . . .
C(11) C(2) C(3) C(4) 2.4(4) no . . .
C(2) C(3) C(4) C(5) -1.8(4) no . . .
C(3) C(4) C(5) C(6) -0.4(4) no . . .
C(4) C(5) C(6) C(7) -177.6(2) no . . .
C(4) C(5) C(6) C(11) 1.9(4) no . . .
C(5) C(6) C(7) C(8) 178.8(3) no . . .
C(5) C(6) C(11) C(2) -1.2(4) no . . .
C(5) C(6) C(11) C(10) -178.9(2) no . . .
C(7) C(6) C(11) C(2) 178.3(2) no . . .
C(7) C(6) C(11) C(10) 0.5(4) no . . .
C(11) C(6) C(7) C(8) -0.7(4) no . . .
C(6) C(7) C(8) C(9) 0.2(5) no . . .
C(7) C(8) C(9) C(10) 0.4(5) no . . .
C(8) C(9) C(10) C(11) -0.5(5) no . . .
C(9) C(10) C(11) C(2) -177.5(3) no . . .
C(9) C(10) C(11) C(6) 0.0(4) no . . .
O(3) C(12) C(13) C(14) -111.4(2) no . . .
O(3) C(12) C(13) C(22) 67.5(3) no . . .
O(4) C(12) C(13) C(14) 68.0(3) no . . .
O(4) C(12) C(13) C(22) -113.2(2) no . . .
C(12) C(13) C(14) C(15) 177.6(2) no . . .
C(12) C(13) C(22) C(17) -178.0(2) no . . .
C(12) C(13) C(22) C(21) 1.3(4) no . . .
C(14) C(13) C(22) C(17) 0.8(4) no . . .
C(14) C(13) C(22) C(21) -179.8(2) no . . .
C(22) C(13) C(14) C(15) -1.3(4) no . . .
C(13) C(14) C(15) C(16) 1.2(5) no . . .
C(14) C(15) C(16) C(17) -0.7(6) no . . .
C(15) C(16) C(17) C(18) -178.5(4) no . . .
C(15) C(16) C(17) C(22) 0.2(7) no . . .
C(16) C(17) C(18) C(19) 176.8(5) no . . .
C(16) C(17) C(22) C(13) -0.2(6) no . . .
C(16) C(17) C(22) C(21) -179.6(3) no . . .
C(18) C(17) C(22) C(13) 178.5(4) no . . .
C(18) C(17) C(22) C(21) -0.8(6) no . . .
C(22) C(17) C(18) C(19) -2.0(9) no . . .
C(17) C(18) C(19) C(20) 3.8(13) no . . .
C(18) C(19) C(20) C(21) -2.6(12) no . . .
C(19) C(20) C(21) C(22) -0.3(8) no . . .
C(20) C(21) C(22) C(13) -177.4(4) no . . .
C(20) C(21) C(22) C(17) 1.9(5) no . . .
